data_4030248
loop_
_publ_author_name
'Roesky, H. W.'
'Raubold, T.'
'Witt, M.'
'Noltemeyer, M.'

_publ_section_title
;
 Preparation of hexaphenyldiimidotriphosphinic acid and its adduct with
 MoO2Cl2
;
_journal_name_full 'European Journal of Solid State and Inorganic Chemistry'
_journal_page_first 465
_journal_page_last 474
_journal_volume 26
_journal_year 1989
_chemical_formula_sum 'C36 H31 Cl2 Mo N2 O4 P3'
_chemical_formula_weight 815.41
_space_group_IT_number 14
_symmetry_cell_setting monoclinic
_symmetry_Int_Tables_number 14
_symmetry_space_group_name_Hall '-P 2ybc'
_symmetry_space_group_name_H-M 'P 1 21/c 1'
_cell_angle_alpha 90
_cell_angle_beta 102.89(3)
_cell_angle_gamma 90
_cell_formula_units_Z 4
_cell_length_a 9.141(2)
_cell_length_b 23.182(5)
_cell_length_c 17.129(3)
_cell_volume 3538.3(13)
_diffrn_ambient_temperature 293
_diffrn_radiation_probe x-ray
_diffrn_radiation_type MoK\a
_diffrn_radiation_wavelength 0.71069
_exptl_crystal_density_diffrn 1.53
_refine_ls_number_reflns 4163
_refine_ls_R_factor_gt 0.031
_refine_ls_wR_factor_gt 0.043
_cod_data_source_file EJSSIC-1989-26-465-474.cif
_cod_data_source_block C36H31Cl2MoN2O4P3
_cod_original_sg_symbol_H-M 'P 21/c'
_cod_database_code 4030248

loop_
_symmetry_equiv_pos_site_id
_symmetry_equiv_pos_as_xyz
1 x,y,z
2 -x,1/2+y,1/2-z
3 -x,-y,-z
4 x,1/2-y,1/2+z

loop_
_atom_site_label
_atom_site_type_symbol
_atom_site_thermal_displace_type
_atom_site_fract_x
_atom_site_fract_y
_atom_site_fract_z
_atom_site_occupancy
_atom_site_U_iso_or_equiv
Mo Mo Uiso 0.28860(10) 0.67250(10) 0.56820(10) 1.000 0.0340(10)
Cl1 Cl Uiso 0.11220(10) 0.69320(10) 0.65160(10) 1.000 0.0450(10)
Cl2 Cl Uiso 0.50270(10) 0.64960(10) 0.51990(10) 1.000 0.0530(10)
P1 P Uiso 0.47180(10) 0.56720(10) 0.70670(10) 1.000 0.0300(10)
P2 P Uiso 0.47520(10) 0.63290(10) 0.84930(10) 1.000 0.0310(10)
P3 P Uiso 0.45720(10) 0.73940(10) 0.74980(10) 1.000 0.0290(10)
O1 O Uiso 0.3562(2) 0.60270(10) 0.64950(10) 1.000 0.0340(10)
O2 O Uiso 0.4513(2) 0.71630(10) 0.66770(10) 1.000 0.0340(10)
O3 O Uiso 0.2611(3) 0.73910(10) 0.51960(10) 1.000 0.0510(10)
O4 O Uiso 0.1629(3) 0.62970(10) 0.50580(10) 1.000 0.0480(10)
N1 N Uiso 0.5477(3) 0.59720(10) 0.7901(2) 1.000 0.0340(10)
N2 N Uiso 0.3905(3) 0.69470(10) 0.81090(10) 1.000 0.0320(10)
C11 C Uiso 0.6223(3) 0.54670(10) 0.6610(2) 1.000 0.0330(10)
C12 C Uiso 0.7558(4) 0.5776(2) 0.6753(2) 1.000 0.0460(10)
C13 C Uiso 0.8629(4) 0.5661(2) 0.6324(3) 1.000 0.061(2)
C14 C Uiso 0.8391(5) 0.5233(2) 0.5752(2) 1.000 0.059(2)
C15 C Uiso 0.7094(5) 0.4920(2) 0.5615(2) 1.000 0.055(2)
C16 C Uiso 0.6009(4) 0.5032(2) 0.6038(2) 1.000 0.0440(10)
C21 C Uiso 0.3761(3) 0.50200(10) 0.7243(2) 1.000 0.0350(10)
C22 C Uiso 0.4288(4) 0.4682(2) 0.7914(2) 1.000 0.0510(10)
C23 C Uiso 0.3527(5) 0.4188(2) 0.8034(3) 1.000 0.064(2)
C24 C Uiso 0.2251(5) 0.4026(2) 0.7500(3) 1.000 0.065(2)
C25 C Uiso 0.1725(5) 0.4357(2) 0.6828(3) 1.000 0.065(2)
C26 C Uiso 0.2470(4) 0.4854(2) 0.6702(2) 1.000 0.0500(10)
C31 C Uiso 0.3286(4) 0.59470(10) 0.8828(2) 1.000 0.0370(10)
C32 C Uiso 0.1899(4) 0.5875(2) 0.8322(2) 1.000 0.0490(10)
C33 C Uiso 0.0846(4) 0.5505(2) 0.8519(3) 1.000 0.061(2)
C34 C Uiso 0.1190(5) 0.5197(2) 0.9222(3) 1.000 0.064(2)
C35 C Uiso 0.2557(5) 0.5270(2) 0.9734(2) 1.000 0.062(2)
C36 C Uiso 0.3611(5) 0.5642(2) 0.9545(2) 1.000 0.0500(10)
C41 C Uiso 0.6183(4) 0.65180(10) 0.9342(2) 1.000 0.0360(10)
C42 C Uiso 0.7653(4) 0.6333(2) 0.9407(2) 1.000 0.0490(10)
C43 C Uiso 0.8766(5) 0.6497(2) 1.0061(3) 1.000 0.066(2)
C44 C Uiso 0.8397(6) 0.6842(2) 1.0648(2) 1.000 0.068(2)
C45 C Uiso 0.6948(6) 0.7019(2) 1.0589(2) 1.000 0.060(2)
C46 C Uiso 0.5831(5) 0.6867(2) 0.9941(2) 1.000 0.0460(10)
C51 C Uiso 0.6478(4) 0.75350(10) 0.7985(2) 1.000 0.0320(10)
C52 C Uiso 0.7629(4) 0.7329(2) 0.7650(2) 1.000 0.0420(10)
C53 C Uiso 0.9088(4) 0.7423(2) 0.8033(2) 1.000 0.056(2)
C54 C Uiso 0.9423(4) 0.7724(2) 0.8754(2) 1.000 0.060(2)
C55 C Uiso 0.8303(4) 0.7925(2) 0.9084(2) 1.000 0.0510(10)
C56 C Uiso 0.6827(4) 0.7835(2) 0.8701(2) 1.000 0.0420(10)
C61 C Uiso 0.3447(3) 0.80280(10) 0.7471(2) 1.000 0.0320(10)
C62 C Uiso 0.2948(4) 0.82190(10) 0.8133(2) 1.000 0.0430(10)
C63 C Uiso 0.2119(5) 0.8718(2) 0.8093(2) 1.000 0.056(2)
C64 C Uiso 0.1783(5) 0.9031(2) 0.7389(3) 1.000 0.059(2)
C65 C Uiso 0.2255(5) 0.8840(2) 0.6728(2) 1.000 0.056(2)
C66 C Uiso 0.3096(4) 0.83420(10) 0.6768(2) 1.000 0.0440(10)

loop_
_atom_type_symbol
_atom_type_description
_atom_type_scat_dispersion_real
_atom_type_scat_dispersion_imag
_atom_type_scat_source
C C 0.0033 0.0016 ' International Tables Vol C Tables 4.2.6.8 and 6.1.1.4'
Cl Cl 0.1484 0.1585 ' International Tables Vol C Tables 4.2.6.8 and 6.1.1.4'
Mo Mo -1.6832 0.6857 ' International Tables Vol C Tables 4.2.6.8 and 6.1.1.4'
N N 0.0061 0.0033 ' International Tables Vol C Tables 4.2.6.8 and 6.1.1.4'
O O 0.0106 0.0060 ' International Tables Vol C Tables 4.2.6.8 and 6.1.1.4'
P P 0.1023 0.0942 ' International Tables Vol C Tables 4.2.6.8 and 6.1.1.4'

loop_
_geom_angle_atom_site_label_1
_geom_angle_atom_site_label_2
_geom_angle_atom_site_label_3
_geom_angle
_geom_angle_publ_flag
Cl1 Mo Cl2 165.09(10) yes
Cl1 Mo O1 84.24(9) yes
Cl1 Mo O2 83.00(9) yes
Cl1 Mo O3 93.55(13) yes
Cl1 Mo O4 92.34(11) yes
Cl2 Mo O1 85.17(10) yes
Cl2 Mo O2 84.64(8) yes
Cl2 Mo O3 94.28(12) yes
Cl2 Mo O4 98.38(13) yes
O1 Mo O2 78.51(10) yes
O1 Mo O3 166.34(14) yes
O1 Mo O4 91.40(14) yes
O2 Mo O3 87.85(13) yes
O2 Mo O4 169.23(15) yes
O3 Mo O4 102.17(13) yes
O1 P1 N1 116.25(19) yes
O1 P1 C11 110.76(16) yes
O1 P1 C21 105.60(15) yes
N1 P1 C11 106.43(16) yes
N1 P1 C21 110.14(18) yes
C11 P1 C21 107.38(17) yes
N1 P2 N2 114.79(16) yes
N1 P2 C31 113.48(18) yes
N1 P2 C41 108.61(17) yes
N2 P2 C31 103.39(15) yes
N2 P2 C41 107.37(16) yes
C31 P2 C41 108.89(18) yes
O2 P3 N2 115.03(17) yes
O2 P3 C51 109.38(15) yes
O2 P3 C61 111.73(17) yes
N2 P3 C51 105.88(16) yes
N2 P3 C61 103.67(15) yes
C51 P3 C61 110.92(17) yes
Mo O1 P1 153.26(15) yes
Mo O2 P3 139.19(13) yes
P1 N1 P2 130.2(2) yes
P2 N2 P3 124.51(18) yes
P1 C11 C12 121.1(3) yes
P1 C11 C16 120.0(2) yes
C12 C11 C16 118.6(3) no
C11 C12 C13 120.5(4) no
C12 C13 C14 120.1(4) no
C13 C14 C15 119.9(4) no
C14 C15 C16 120.6(4) no
C11 C16 C15 120.2(4) no
P1 C21 C22 121.4(3) yes
P1 C21 C26 119.6(3) yes
C22 C21 C26 119.0(3) no
C21 C22 C23 120.0(4) no
C22 C23 C24 120.9(4) no
C23 C24 C25 119.6(4) no
C24 C25 C26 120.2(4) no
C21 C26 C25 120.3(4) no
P2 C31 C32 120.3(3) yes
P2 C31 C36 120.2(3) yes
C32 C31 C36 118.7(3) no
C31 C32 C33 120.9(4) no
C32 C33 C34 119.9(4) no
C33 C34 C35 119.7(4) no
C34 C35 C36 120.7(4) no
C31 C36 C35 120.0(4) no
P2 C41 C42 120.7(3) yes
P2 C41 C46 119.6(3) yes
C42 C41 C46 119.7(3) no
C41 C42 C43 120.1(4) no
C42 C43 C44 119.4(4) no
C43 C44 C45 120.6(4) no
C44 C45 C46 121.0(4) no
C41 C46 C45 119.3(4) no
P3 C51 C52 119.6(3) yes
P3 C51 C56 120.9(3) yes
C52 C51 C56 119.5(3) no
C51 C52 C53 119.6(3) no
C52 C53 C54 120.3(4) no
C53 C54 C55 120.3(3) no
C54 C55 C56 119.9(3) no
C51 C56 C55 120.4(4) no
P3 C61 C62 122.3(2) yes
P3 C61 C66 118.4(2) yes
C62 C61 C66 119.3(3) no
C61 C62 C63 120.4(3) no
C62 C63 C64 119.8(4) no
C63 C64 C65 120.1(4) no
C64 C65 C66 120.2(4) no
C61 C66 C65 120.2(3) no

loop_
_geom_bond_atom_site_label_1
_geom_bond_atom_site_label_2
_geom_bond_distance
_geom_bond_publ_flag
Mo Cl1 2.4288(19) yes
Mo Cl2 2.3492(18) yes
Mo O1 2.134(3) yes
Mo O2 2.240(3) yes
Mo O3 1.745(3) yes
Mo O4 1.703(3) yes
P1 O1 1.514(3) yes
P1 N1 1.601(4) yes
P1 C11 1.792(3) yes
P1 C21 1.805(3) yes
P2 N1 1.566(3) yes
P2 N2 1.690(3) yes
P2 C31 1.803(4) yes
P2 C41 1.780(4) yes
P3 O2 1.495(3) yes
P3 N2 1.681(3) yes
P3 C51 1.786(4) yes
P3 C61 1.789(3) yes
C11 C12 1.389(5) no
C11 C16 1.389(5) no
C12 C13 1.375(6) no
C13 C14 1.377(6) no
C14 C15 1.365(7) no
C15 C16 1.377(6) no
C21 C22 1.386(5) no
C21 C26 1.383(5) no
C22 C23 1.379(6) no
C23 C24 1.365(7) no
C24 C25 1.378(7) no
C25 C26 1.380(6) no
C31 C32 1.377(5) no
C31 C36 1.391(5) no
C32 C33 1.386(6) no
C33 C34 1.375(7) no
C34 C35 1.368(6) no
C35 C36 1.384(6) no
C41 C42 1.391(5) no
C41 C46 1.399(5) no
C42 C43 1.388(6) no
C43 C44 1.384(6) no
C44 C45 1.369(8) no
C45 C46 1.376(6) no
C51 C52 1.391(5) no
C51 C56 1.384(5) no
C52 C53 1.366(5) no
C53 C54 1.392(5) no
C54 C55 1.358(5) no
C55 C56 1.378(5) no
C61 C62 1.386(5) no
C61 C66 1.382(4) no
C62 C63 1.376(5) no
C63 C64 1.382(6) no
C64 C65 1.372(6) no
C65 C66 1.380(5) no

loop_
_geom_torsion_atom_site_label_1
_geom_torsion_atom_site_label_2
_geom_torsion_atom_site_label_3
_geom_torsion_atom_site_label_4
_geom_torsion
_geom_torsion_publ_flag
Cl1 Mo O1 P1 -128.0(3) no
Cl2 Mo O1 P1 41.5(3) no
O2 Mo O1 P1 -44.0(3) no
O4 Mo O1 P1 139.8(3) no
Cl1 Mo O2 P3 7.8(3) no
Cl2 Mo O2 P3 -163.9(2) no
O1 Mo O2 P3 -77.8(3) no
O3 Mo O2 P3 101.6(3) no
O1 P1 N1 P2 44.5(3) no
C11 P1 N1 P2 168.3(2) no
C21 P1 N1 P2 -75.6(3) no
O1 P1 C11 C12 97.9(3) no
O1 P1 C11 C16 -75.2(3) no
N1 P1 C11 C12 -29.3(3) no
N1 P1 C11 C16 157.6(3) no
C21 P1 C11 C12 -147.3(3) no
C21 P1 C11 C16 39.7(3) no
O1 P1 C21 C22 -158.9(3) no
O1 P1 C21 C26 20.7(3) no
N1 P1 C21 C22 -32.7(3) no
N1 P1 C21 C26 146.9(3) no
C11 P1 C21 C22 82.8(3) no
C11 P1 C21 C26 -97.6(3) no
C11 P1 O1 Mo -51.5(4) no
C21 P1 O1 Mo -167.5(3) no
N1 P1 O1 Mo 70.1(4) no
N2 P2 N1 P1 -62.6(3) no
C31 P2 N1 P1 56.0(3) no
C41 P2 N2 P3 81.6(2) no
N1 P2 C31 C32 -74.7(3) no
N1 P2 C31 C36 94.7(3) no
N2 P2 C31 C32 50.3(3) no
N2 P2 C31 C36 -140.3(3) no
C41 P2 C31 C32 164.3(3) no
C41 P2 C31 C36 -26.4(3) no
N1 P2 C41 C42 -2.0(3) no
N1 P2 C41 C46 176.5(3) no
N2 P2 C41 C42 -126.7(3) no
N2 P2 C41 C46 51.9(3) no
C31 P2 C41 C42 122.0(3) no
C31 P2 C41 C46 -59.5(3) no
C41 P2 N1 P1 177.3(2) no
N1 P2 N2 P3 -39.2(2) no
C31 P2 N2 P3 -163.36(18) no
O2 P3 C51 C52 -11.8(3) no
O2 P3 C51 C56 169.7(3) no
N2 P3 C51 C52 112.7(3) no
N2 P3 C51 C56 -65.8(3) no
C61 P3 C51 C52 -135.5(3) no
C61 P3 C51 C56 46.1(3) no
O2 P3 C61 C62 159.8(3) no
O2 P3 C61 C66 -21.6(3) no
N2 P3 C61 C62 35.4(3) no
N2 P3 C61 C66 -146.0(2) no
C51 P3 C61 C62 -77.8(3) no
C51 P3 C61 C66 100.8(3) no
O2 P3 N2 P2 69.6(2) no
C51 P3 N2 P2 -51.3(2) no
C61 P3 N2 P2 -168.08(17) no
N2 P3 O2 Mo 47.9(3) no
C51 P3 O2 Mo 166.8(2) no
C61 P3 O2 Mo -70.0(3) no
P1 C11 C12 C13 -171.8(3) no
C16 C11 C12 C13 1.4(6) no
P1 C11 C16 C15 172.1(3) no
C12 C11 C16 C15 -1.1(5) no
C11 C12 C13 C14 -0.6(6) no
C12 C13 C14 C15 -0.5(7) no
C13 C14 C15 C16 0.7(6) no
C14 C15 C16 C11 0.1(6) no
P1 C21 C22 C23 179.6(3) no
C26 C21 C22 C23 0.0(5) no
P1 C21 C26 C25 -180.0(3) no
C22 C21 C26 C25 -0.4(5) no
C21 C22 C23 C24 -0.2(7) no
C22 C23 C24 C25 0.7(7) no
C23 C24 C25 C26 -1.0(7) no
C24 C25 C26 C21 0.9(7) no
P2 C31 C32 C33 169.3(3) no
C36 C31 C32 C33 -0.2(6) no
P2 C31 C36 C35 -168.8(3) no
C32 C31 C36 C35 0.7(6) no
C31 C32 C33 C34 -1.1(7) no
C32 C33 C34 C35 1.8(7) no
C33 C34 C35 C36 -1.3(7) no
C34 C35 C36 C31 0.0(7) no
P2 C41 C42 C43 178.2(3) no
C46 C41 C42 C43 -0.4(6) no
P2 C41 C46 C45 -179.0(3) no
C42 C41 C46 C45 -0.4(6) no
C41 C42 C43 C44 0.4(7) no
C42 C43 C44 C45 0.3(7) no
C43 C44 C45 C46 -1.1(7) no
C44 C45 C46 C41 1.1(7) no
P3 C51 C52 C53 -178.2(3) no
C56 C51 C52 C53 0.3(6) no
P3 C51 C56 C55 177.9(3) no
C52 C51 C56 C55 -0.6(6) no
C51 C52 C53 C54 -0.1(6) no
C52 C53 C54 C55 0.2(7) no
C53 C54 C55 C56 -0.5(7) no
C54 C55 C56 C51 0.7(6) no
P3 C61 C62 C63 178.2(3) no
C66 C61 C62 C63 -0.4(5) no
P3 C61 C66 C65 -178.7(3) no
C62 C61 C66 C65 -0.1(5) no
C61 C62 C63 C64 -0.1(6) no
C62 C63 C64 C65 1.0(7) no
C63 C64 C65 C66 -1.5(7) no
C64 C65 C66 C61 1.0(6) no
